data_4031613
loop_
_publ_author_name
'Olenev, A.V.'
'Baranov, A.I.'
'Shevelkov, A.V.'
'Popovkin, B.A.'

_publ_section_title
;
 A New Family of Supramolecular Complexes with the 3D Cationic Hg/Z
 Frameworks and SnX3- Guest Anions (Z = P, As, Sb; X = Cl, Br, I): Crystal
 Structures and Host-Guest Interactions.
;
_journal_name_full 'European Journal of Inorganic Chemistry'
_journal_page_first 547
_journal_page_last 553
_journal_volume 2002
_journal_year 2002
_chemical_formula_sum 'As4 Cl6 Hg6.13 Sn'
_chemical_name_systematic 'Hg6.13 Sn As4 Cl6'
_space_group_IT_number 198
_symmetry_space_group_name_Hall 'P 2ac 2ab 3'
_symmetry_space_group_name_H-M 'P 21 3'
_cell_angle_alpha 90
_cell_angle_beta 90
_cell_angle_gamma 90
_cell_formula_units_Z 4
_cell_length_a 12.233
_cell_length_b 12.233
_cell_length_c 12.233
_cell_volume 1830.623
_citation_journal_id_ASTM EJICFO
_cod_data_source_file Olenev_EJICFO_2002_212.cif
_cod_data_source_block As4Cl6Hg6.13Sn1
_cod_original_formula_sum 'As4 Cl6 Hg6.13 Sn1'
_cod_database_code 4031613

loop_
_symmetry_equiv_pos_as_xyz
x,y,z
-x+1/2,-y,z+1/2
x+1/2,-y+1/2,-z
-x,y+1/2,-z+1/2
z,x,y
-z+1/2,-x,y+1/2
z+1/2,-x+1/2,-y
-z,x+1/2,-y+1/2
y,z,x
y+1/2,-z+1/2,-x
-y,z+1/2,-x+1/2
-y+1/2,-z,x+1/2

loop_
_atom_site_label
_atom_site_type_symbol
_atom_site_fract_x
_atom_site_fract_y
_atom_site_fract_z
_atom_site_occupancy
_atom_site_U_iso_or_equiv
Hg2 Hg+2 0.46999 0.76765 0.03783 1 0.0
Hg3 Hg+2 0.7746 0.2746 0.2254 0.13 0.0
Sn1 Sn+2 0.27173 0.27173 0.27173 1 0.0
As3 As-2 0.9295 0.9295 0.9295 1 0.0
As1 As-2 0.4588 0.4588 0.4588 1 0.0
Hg1 Hg+2 0.52218 0.76507 0.52773 1 0.0
As2 As-2 0.0417 0.0417 0.0417 1 0.0
Cl2 Cl-1 0.7939 0.4389 0.7632 1 0.0
As4 As-2 0.5722 0.5722 0.5722 1 0.0
Cl1 Cl-1 0.4784 0.7675 0.302 1 0.0
